data_7129289
loop_
_publ_author_name
'Delouche, Thomas'
'Taifour, Ghizlene'
'Cordier, Marie'
'Roisnel, Thierry'
'Tondelier, Denis -'
'Manzhi, Payal'
'Geffroy, Bernard'
'Le Guennic, Boris'
'Jacquemin, Denis'
'Hissler, Muriel -'
'Bouit, Pierre-Antoine'

_publ_section_title
;
 Si-containing Polycyclic Aromatic Hydrocarbons: Synthesis and
 Opto-electronic Properties
;
_journal_name_full 'Chemical Communications'
_journal_paper_doi 10.1039/D1CC06309J
_journal_year 2021
_chemical_compound_source 'synthesis as described'
_chemical_formula_moiety 'C52 H50 O4 Si2'
_chemical_formula_sum 'C52 H50 O4 Si2'
_chemical_formula_weight 795.10
_space_group_crystal_system monoclinic
_space_group_IT_number 14
_space_group_name_Hall '-P 2ybc'
_space_group_name_H-M_alt 'P 1 21/c 1'
_atom_sites_solution_hydrogens geom
_atom_sites_solution_primary dual
_atom_sites_solution_secondary difmap
_audit_update_record
;
2020-05-04 deposited with the CCDC.	2021-11-23 downloaded from the CCDC.
;
_cell_angle_alpha 90
_cell_angle_beta 106.220(4)
_cell_angle_gamma 90
_cell_formula_units_Z 2
_cell_length_a 11.9542(16)
_cell_length_b 9.7509(12)
_cell_length_c 18.570(2)
_cell_measurement_reflns_used 9302
_cell_measurement_temperature 150
_cell_measurement_theta_max 27.5395
_cell_measurement_theta_min 2.3806
_cell_measurement_wavelength 0.71073
_cell_volume 2078.4(4)
_computing_cell_refinement 'APEX3 (Bruker, 2015)'
_computing_data_collection 'SAINT (Bruker, 2014)'
_computing_data_reduction 'SAINT (Bruker, 2014)'
_computing_molecular_graphics 'SXGRAPH (L. Farrugia, 1999), Mercury (CSD, 2016)'
_computing_publication_material 'CRYSCALC (T. Roisnel, local program, 2019)'
_computing_structure_refinement 'SHELXL-2018_3 (Sheldrick, 2018)'
_computing_structure_solution 'SHELXT (G. Sheldrick, 2015)'
_diffrn_ambient_temperature 150
_diffrn_detector '(CMOS) PHOTON 100'
_diffrn_detector_area_resol_mean 10.4167
_diffrn_measured_fraction_theta_full 0.993
_diffrn_measured_fraction_theta_max 0.994
_diffrn_measurement_device_type 'D8 VENTURE Bruker AXS'
_diffrn_measurement_method 'rotation images'
_diffrn_radiation_monochromator 'multilayer monochromator'
_diffrn_radiation_probe x-ray
_diffrn_radiation_source 'Incoatec microfocus sealed tube'
_diffrn_radiation_type MoK\a
_diffrn_radiation_wavelength 0.71073
_diffrn_reflns_av_R_equivalents 0.0607
_diffrn_reflns_av_unetI/netI 0.0544
_diffrn_reflns_limit_h_max 15
_diffrn_reflns_limit_h_min -15
_diffrn_reflns_limit_k_max 11
_diffrn_reflns_limit_k_min -12
_diffrn_reflns_limit_l_max 24
_diffrn_reflns_limit_l_min -23
_diffrn_reflns_number 17466
_diffrn_reflns_theta_full 25.242
_diffrn_reflns_theta_max 27.511
_diffrn_reflns_theta_min 2.284
_diffrn_source_current 1.0
_diffrn_source_voltage 50.0
_exptl_absorpt_coefficient_mu 0.133
_exptl_absorpt_correction_T_max 0.962
_exptl_absorpt_correction_T_min 0.667
_exptl_absorpt_correction_type multi-scan
_exptl_absorpt_process_details
;
  [Sheldrick, G.M. (2014). SADABS Bruker AXS Inc., Madison, Wisconsin, USA]
;
_exptl_crystal_colour colourless
_exptl_crystal_density_diffrn 1.270
_exptl_crystal_description prism
_exptl_crystal_F_000 844
_exptl_crystal_size_max 0.560
_exptl_crystal_size_mid 0.400
_exptl_crystal_size_min 0.290
_refine_diff_density_max 0.534
_refine_diff_density_min -0.597
_refine_diff_density_rms 0.086
_refine_ls_extinction_method none
_refine_ls_goodness_of_fit_ref 1.048
_refine_ls_hydrogen_treatment constr
_refine_ls_matrix_type full
_refine_ls_number_parameters 266
_refine_ls_number_reflns 4740
_refine_ls_number_restraints 0
_refine_ls_restrained_S_all 1.048
_refine_ls_R_factor_all 0.0677
_refine_ls_R_factor_gt 0.0565
_refine_ls_shift/su_max 0.001
_refine_ls_shift/su_mean 0.000
_refine_ls_structure_factor_coef Fsqd
_refine_ls_weighting_details 'w=1/[\s^2^(Fo^2^)+(0.0911P)^2^+1.2620P] where P=(Fo^2^+2Fc^2^)/3'
_refine_ls_weighting_scheme calc
_refine_ls_wR_factor_gt 0.1485
_refine_ls_wR_factor_ref 0.1608
_reflns_Friedel_coverage 0.000
_reflns_number_gt 3969
_reflns_number_total 4740
_reflns_threshold_expression >2sigma(I)
_cod_data_source_file d1cc06309j2.cif
_cod_data_source_block GT26
_cod_original_sg_symbol_H-M 'P 21/c'
_cod_database_code 7129289

loop_
_space_group_symop_operation_xyz
'x, y, z'
'-x, y+1/2, -z+1/2'
'-x, -y, -z'
'x, -y-1/2, z-1/2'

loop_
_atom_site_label
_atom_site_type_symbol
_atom_site_fract_x
_atom_site_fract_y
_atom_site_fract_z
_atom_site_U_iso_or_equiv
_atom_site_adp_type
_atom_site_occupancy
_atom_site_site_symmetry_order
_atom_site_calc_flag
_atom_site_refinement_flags_posn
_atom_site_refinement_flags_adp
_atom_site_refinement_flags_occupancy
_atom_site_disorder_assembly
_atom_site_disorder_group
C1 C 0.90260(18) 0.2892(2) 0.45855(12) 0.0320(5) Uani 1 1 d . . . . .
H1A H 0.925612 0.277369 0.513129 0.048 Uiso 1 1 calc R U . . .
H1B H 0.894899 0.387234 0.446464 0.048 Uiso 1 1 calc R U . . .
H1C H 0.962072 0.248918 0.437857 0.048 Uiso 1 1 calc R U . . .
C2 C 0.7820(2) 0.0125(2) 0.43265(13) 0.0344(5) Uani 1 1 d . . . . .
H2A H 0.838595 -0.020342 0.407264 0.052 Uiso 1 1 calc R U . . .
H2B H 0.707693 -0.035155 0.412352 0.052 Uiso 1 1 calc R U . . .
H2C H 0.811347 -0.005892 0.486540 0.052 Uiso 1 1 calc R U . . .
C3 C 0.65441(15) 0.26250(18) 0.46888(9) 0.0183(3) Uani 1 1 d . . . . .
C4 C 0.61740(16) 0.16803(18) 0.51443(10) 0.0217(4) Uani 1 1 d . . . . .
H4 H 0.648450 0.077736 0.518950 0.026 Uiso 1 1 calc R U . . .
C5 C 0.53734(16) 0.20131(17) 0.55306(10) 0.0202(4) Uani 1 1 d . . . . .
H5 H 0.515000 0.133996 0.583351 0.024 Uiso 1 1 calc R U . . .
C6 C 0.48904(15) 0.33268(17) 0.54800(9) 0.0173(3) Uani 1 1 d . . . . .
C7 C 0.52461(14) 0.43268(16) 0.50302(9) 0.0155(3) Uani 1 1 d . . . . .
C8 C 0.60831(14) 0.39743(17) 0.46415(9) 0.0166(3) Uani 1 1 d . . . . .
C9 C 0.40457(16) 0.36958(18) 0.58584(10) 0.0198(4) Uani 1 1 d . . . . .
H9 H 0.380170 0.302974 0.615608 0.024 Uiso 1 1 calc R U . . .
C10 C 0.35847(15) 0.49724(18) 0.58029(9) 0.0192(4) Uani 1 1 d . . . . .
H10 H 0.302652 0.517986 0.606421 0.023 Uiso 1 1 calc R U . . .
C11 C 0.70939(16) 0.23979(18) 0.31234(10) 0.0197(4) Uani 1 1 d . . . . .
C12 C 0.80196(16) 0.25529(18) 0.27292(10) 0.0195(4) Uani 1 1 d . . . . .
C13 C 0.89682(18) 0.1663(2) 0.28446(11) 0.0259(4) Uani 1 1 d . . . . .
H13 H 0.904886 0.094994 0.320418 0.031 Uiso 1 1 calc R U . . .
C14 C 0.97983(18) 0.1781(2) 0.24534(11) 0.0266(4) Uani 1 1 d . . . . .
H14 H 1.043910 0.116524 0.255155 0.032 Uiso 1 1 calc R U . . .
C15 C 0.96863(17) 0.28069(19) 0.19165(10) 0.0218(4) Uani 1 1 d . . . . .
C16 C 0.87703(17) 0.37316(19) 0.18030(10) 0.0240(4) Uani 1 1 d . . . . .
H16 H 0.869826 0.444766 0.144599 0.029 Uiso 1 1 calc R U . . .
C17 C 0.79625(16) 0.36164(19) 0.22066(10) 0.0229(4) Uani 1 1 d . . . . .
H17 H 0.735243 0.427186 0.212945 0.027 Uiso 1 1 calc R U . . .
O18 O 1.04448(13) 0.29970(15) 0.14905(8) 0.0294(3) Uani 1 1 d . . . . .
C19 C 1.12901(19) 0.1950(2) 0.15171(13) 0.0324(5) Uani 1 1 d . . . . .
H19A H 1.184779 0.193141 0.201685 0.049 Uiso 1 1 calc R U . . .
H19B H 1.170378 0.213949 0.114076 0.049 Uiso 1 1 calc R U . . .
H19C H 1.089875 0.105871 0.141195 0.049 Uiso 1 1 calc R U . . .
C20 C 0.59845(16) 0.26410(19) 0.27166(10) 0.0217(4) Uani 1 1 d . . . . .
H20 H 0.587744 0.283080 0.220000 0.026 Uiso 1 1 calc R U . . .
C21 C 0.49190(16) 0.26511(19) 0.29669(10) 0.0203(4) Uani 1 1 d . . . . .
C22 C 0.41898(16) 0.3798(2) 0.28190(10) 0.0244(4) Uani 1 1 d . . . . .
H22 H 0.434333 0.450392 0.250699 0.029 Uiso 1 1 calc R U . . .
C23 C 0.32487(17) 0.3939(2) 0.31128(11) 0.0258(4) Uani 1 1 d . . . . .
H23 H 0.277611 0.473865 0.301073 0.031 Uiso 1 1 calc R U . . .
C24 C 0.30041(16) 0.2897(2) 0.35592(10) 0.0236(4) Uani 1 1 d . . . . .
C25 C 0.36661(17) 0.1701(2) 0.36652(11) 0.0248(4) Uani 1 1 d . . . . .
H25 H 0.346913 0.095966 0.393886 0.030 Uiso 1 1 calc R U . . .
C26 C 0.46054(17) 0.15845(19) 0.33756(10) 0.0229(4) Uani 1 1 d . . . . .
H26 H 0.504943 0.076236 0.345529 0.027 Uiso 1 1 calc R U . . .
O27 O 0.21467(13) 0.29481(16) 0.39140(9) 0.0345(4) Uani 1 1 d . . . . .
C28 C 0.1525(2) 0.4206(3) 0.38718(15) 0.0418(6) Uani 1 1 d . . . . .
H28A H 0.207898 0.496800 0.400295 0.063 Uiso 1 1 calc R U . . .
H28B H 0.104698 0.417965 0.422286 0.063 Uiso 1 1 calc R U . . .
H28C H 0.102141 0.433423 0.336045 0.063 Uiso 1 1 calc R U . . .
Si1 Si 0.75986(4) 0.20181(5) 0.41697(3) 0.01967(16) Uani 1 1 d . . . . .

loop_
_atom_site_aniso_label
_atom_site_aniso_U_11
_atom_site_aniso_U_22
_atom_site_aniso_U_33
_atom_site_aniso_U_23
_atom_site_aniso_U_13
_atom_site_aniso_U_12
C1 0.0280(10) 0.0417(12) 0.0259(10) 0.0004(8) 0.0069(8) -0.0004(9)
C2 0.0514(13) 0.0220(10) 0.0371(11) 0.0097(8) 0.0243(10) 0.0146(9)
C3 0.0233(8) 0.0173(8) 0.0147(8) 0.0004(6) 0.0057(6) -0.0003(7)
C4 0.0319(10) 0.0143(8) 0.0195(8) 0.0040(6) 0.0083(7) 0.0033(7)
C5 0.0300(9) 0.0145(8) 0.0173(8) 0.0044(6) 0.0086(7) -0.0011(7)
C6 0.0236(8) 0.0144(8) 0.0135(7) 0.0009(6) 0.0049(6) -0.0024(6)
C7 0.0200(8) 0.0144(8) 0.0113(7) -0.0001(6) 0.0032(6) -0.0034(6)
C8 0.0220(8) 0.0144(8) 0.0134(7) -0.0001(6) 0.0048(6) -0.0028(6)
C9 0.0273(9) 0.0148(8) 0.0191(8) 0.0028(6) 0.0094(7) -0.0044(7)
C10 0.0252(9) 0.0161(8) 0.0193(8) 0.0011(6) 0.0111(7) -0.0014(7)
C11 0.0292(9) 0.0136(8) 0.0187(8) -0.0011(6) 0.0107(7) 0.0004(7)
C12 0.0277(9) 0.0158(8) 0.0159(8) -0.0014(6) 0.0073(7) -0.0010(7)
C13 0.0347(10) 0.0204(9) 0.0254(9) 0.0052(7) 0.0133(8) 0.0043(8)
C14 0.0317(10) 0.0219(9) 0.0295(10) 0.0023(7) 0.0140(8) 0.0052(8)
C15 0.0272(9) 0.0205(9) 0.0192(8) -0.0042(6) 0.0091(7) -0.0044(7)
C16 0.0303(10) 0.0202(9) 0.0216(9) 0.0039(7) 0.0073(7) -0.0023(7)
C17 0.0280(9) 0.0178(8) 0.0231(9) 0.0016(7) 0.0074(7) 0.0017(7)
O18 0.0339(8) 0.0283(8) 0.0316(8) 0.0010(6) 0.0185(6) -0.0012(6)
C19 0.0338(11) 0.0318(11) 0.0382(11) -0.0046(9) 0.0208(9) -0.0011(8)
C20 0.0304(9) 0.0203(9) 0.0156(8) -0.0007(6) 0.0084(7) -0.0023(7)
C21 0.0231(9) 0.0198(8) 0.0173(8) -0.0002(6) 0.0044(7) -0.0023(7)
C22 0.0278(9) 0.0210(9) 0.0232(9) 0.0057(7) 0.0053(7) -0.0014(7)
C23 0.0261(9) 0.0228(9) 0.0273(9) 0.0039(7) 0.0055(7) 0.0010(7)
C24 0.0212(9) 0.0279(10) 0.0205(9) -0.0015(7) 0.0039(7) -0.0045(7)
C25 0.0305(10) 0.0208(9) 0.0227(9) 0.0024(7) 0.0067(7) -0.0083(7)
C26 0.0295(9) 0.0151(8) 0.0237(9) -0.0001(7) 0.0067(7) -0.0012(7)
O27 0.0276(7) 0.0414(9) 0.0381(8) 0.0036(7) 0.0150(7) -0.0013(6)
C28 0.0316(11) 0.0442(13) 0.0544(15) -0.0065(11) 0.0198(10) 0.0000(10)
Si1 0.0260(3) 0.0171(3) 0.0177(3) 0.00287(17) 0.0090(2) 0.00379(18)

loop_
_atom_type_symbol
_atom_type_description
_atom_type_scat_dispersion_real
_atom_type_scat_dispersion_imag
_atom_type_scat_source
C C 0.0033 0.0016 'International Tables Vol C Tables 4.2.6.8 and 6.1.1.4'
H H 0.0000 0.0000 'International Tables Vol C Tables 4.2.6.8 and 6.1.1.4'
O O 0.0106 0.0060 'International Tables Vol C Tables 4.2.6.8 and 6.1.1.4'
Si Si 0.0817 0.0704 'International Tables Vol C Tables 4.2.6.8 and 6.1.1.4'

loop_
_geom_angle_atom_site_label_1
_geom_angle_atom_site_label_2
_geom_angle_atom_site_label_3
_geom_angle
_geom_angle_site_symmetry_1
_geom_angle_site_symmetry_3
_geom_angle_publ_flag
Si1 C1 H1A 109.5 . . ?
Si1 C1 H1B 109.5 . . ?
H1A C1 H1B 109.5 . . ?
Si1 C1 H1C 109.5 . . ?
H1A C1 H1C 109.5 . . ?
H1B C1 H1C 109.5 . . ?
Si1 C2 H2A 109.5 . . ?
Si1 C2 H2B 109.5 . . ?
H2A C2 H2B 109.5 . . ?
Si1 C2 H2C 109.5 . . ?
H2A C2 H2C 109.5 . . ?
H2B C2 H2C 109.5 . . ?
C4 C3 C8 117.61(16) . . ?
C4 C3 Si1 118.10(13) . . ?
C8 C3 Si1 124.28(13) . . ?
C5 C4 C3 122.55(16) . . ?
C5 C4 H4 118.7 . . ?
C3 C4 H4 118.7 . . ?
C4 C5 C6 120.80(16) . . ?
C4 C5 H5 119.6 . . ?
C6 C5 H5 119.6 . . ?
C5 C6 C7 118.80(16) . . ?
C5 C6 C9 122.24(15) . . ?
C7 C6 C9 118.96(15) . . ?
C6 C7 C8 119.82(15) . . ?
C6 C7 C7 119.40(19) . 3_666 ?
C8 C7 C7 120.78(18) . 3_666 ?
C3 C8 C7 120.40(15) . . ?
C3 C8 C10 122.11(15) . 3_666 ?
C7 C8 C10 117.48(15) . 3_666 ?
C10 C9 C6 121.54(16) . . ?
C10 C9 H9 119.2 . . ?
C6 C9 H9 119.2 . . ?
C9 C10 C8 121.84(16) . 3_666 ?
C9 C10 H10 119.1 . . ?
C8 C10 H10 119.1 3_666 . ?
C20 C11 C12 116.97(15) . . ?
C20 C11 Si1 125.92(14) . . ?
C12 C11 Si1 116.91(13) . . ?
C13 C12 C17 116.38(17) . . ?
C13 C12 C11 122.85(16) . . ?
C17 C12 C11 120.77(16) . . ?
C14 C13 C12 122.45(17) . . ?
C14 C13 H13 118.8 . . ?
C12 C13 H13 118.8 . . ?
C13 C14 C15 119.63(18) . . ?
C13 C14 H14 120.2 . . ?
C15 C14 H14 120.2 . . ?
O18 C15 C16 116.42(16) . . ?
O18 C15 C14 124.26(17) . . ?
C16 C15 C14 119.30(17) . . ?
C17 C16 C15 120.37(17) . . ?
C17 C16 H16 119.8 . . ?
C15 C16 H16 119.8 . . ?
C16 C17 C12 121.77(17) . . ?
C16 C17 H17 119.1 . . ?
C12 C17 H17 119.1 . . ?
C15 O18 C19 117.30(16) . . ?
O18 C19 H19A 109.5 . . ?
O18 C19 H19B 109.5 . . ?
H19A C19 H19B 109.5 . . ?
O18 C19 H19C 109.5 . . ?
H19A C19 H19C 109.5 . . ?
H19B C19 H19C 109.5 . . ?
C11 C20 C21 128.68(16) . . ?
C11 C20 H20 115.7 . . ?
C21 C20 H20 115.7 . . ?
C22 C21 C26 117.04(17) . . ?
C22 C21 C20 119.36(16) . . ?
C26 C21 C20 123.55(17) . . ?
C23 C22 C21 122.15(17) . . ?
C23 C22 H22 118.9 . . ?
C21 C22 H22 118.9 . . ?
C22 C23 C24 119.30(18) . . ?
C22 C23 H23 120.3 . . ?
C24 C23 H23 120.3 . . ?
O27 C24 C25 115.83(17) . . ?
O27 C24 C23 124.83(18) . . ?
C25 C24 C23 119.33(18) . . ?
C26 C25 C24 120.42(17) . . ?
C26 C25 H25 119.8 . . ?
C24 C25 H25 119.8 . . ?
C25 C26 C21 121.44(17) . . ?
C25 C26 H26 119.3 . . ?
C21 C26 H26 119.3 . . ?
C24 O27 C28 117.07(17) . . ?
O27 C28 H28A 109.5 . . ?
O27 C28 H28B 109.5 . . ?
H28A C28 H28B 109.5 . . ?
O27 C28 H28C 109.5 . . ?
H28A C28 H28C 109.5 . . ?
H28B C28 H28C 109.5 . . ?
C1 Si1 C2 108.14(11) . . ?
C1 Si1 C3 108.02(9) . . ?
C2 Si1 C3 108.38(9) . . ?
C1 Si1 C11 108.99(9) . . ?
C2 Si1 C11 109.92(9) . . ?
C3 Si1 C11 113.25(8) . . ?

loop_
_geom_bond_atom_site_label_1
_geom_bond_atom_site_label_2
_geom_bond_distance
_geom_bond_site_symmetry_2
_geom_bond_publ_flag
C1 Si1 1.870(2) . ?
C1 H1A 0.9800 . ?
C1 H1B 0.9800 . ?
C1 H1C 0.9800 . ?
C2 Si1 1.876(2) . ?
C2 H2A 0.9800 . ?
C2 H2B 0.9800 . ?
C2 H2C 0.9800 . ?
C3 C4 1.403(2) . ?
C3 C8 1.420(2) . ?
C3 Si1 1.8834(18) . ?
C4 C5 1.385(3) . ?
C4 H4 0.9500 . ?
C5 C6 1.397(2) . ?
C5 H5 0.9500 . ?
C6 C7 1.424(2) . ?
C6 C9 1.428(2) . ?
C7 C8 1.430(2) . ?
C7 C7 1.430(3) 3_666 ?
C8 C10 1.441(2) 3_666 ?
C9 C10 1.354(2) . ?
C9 H9 0.9500 . ?
C10 H10 0.9500 . ?
C11 C20 1.351(3) . ?
C11 C12 1.495(2) . ?
C11 Si1 1.9029(18) . ?
C12 C13 1.396(3) . ?
C12 C17 1.409(2) . ?
C13 C14 1.389(3) . ?
C13 H13 0.9500 . ?
C14 C15 1.392(3) . ?
C14 H14 0.9500 . ?
C15 O18 1.372(2) . ?
C15 C16 1.388(3) . ?
C16 C17 1.382(3) . ?
C16 H16 0.9500 . ?
C17 H17 0.9500 . ?
O18 C19 1.428(3) . ?
C19 H19A 0.9800 . ?
C19 H19B 0.9800 . ?
C19 H19C 0.9800 . ?
C20 C21 1.473(2) . ?
C20 H20 0.9500 . ?
C21 C22 1.397(3) . ?
C21 C26 1.399(2) . ?
C22 C23 1.388(3) . ?
C22 H22 0.9500 . ?
C23 C24 1.393(3) . ?
C23 H23 0.9500 . ?
C24 O27 1.365(2) . ?
C24 C25 1.393(3) . ?
C25 C26 1.378(3) . ?
C25 H25 0.9500 . ?
C26 H26 0.9500 . ?
O27 C28 1.425(3) . ?
C28 H28A 0.9800 . ?
C28 H28B 0.9800 . ?
C28 H28C 0.9800 . ?

loop_
_geom_torsion_atom_site_label_1
_geom_torsion_atom_site_label_2
_geom_torsion_atom_site_label_3
_geom_torsion_atom_site_label_4
_geom_torsion
_geom_torsion_site_symmetry_1
_geom_torsion_site_symmetry_2
_geom_torsion_site_symmetry_3
_geom_torsion_site_symmetry_4
_geom_torsion_publ_flag
C8 C3 C4 C5 1.1(3) . . . . ?
Si1 C3 C4 C5 -177.97(14) . . . . ?
C3 C4 C5 C6 0.2(3) . . . . ?
C4 C5 C6 C7 -0.7(3) . . . . ?
C4 C5 C6 C9 178.70(16) . . . . ?
C5 C6 C7 C8 0.0(2) . . . . ?
C9 C6 C7 C8 -179.46(15) . . . . ?
C5 C6 C7 C7 179.64(18) . . . 3_666 ?
C9 C6 C7 C7 0.2(3) . . . 3_666 ?
C4 C3 C8 C7 -1.8(2) . . . . ?
Si1 C3 C8 C7 177.20(12) . . . . ?
C4 C3 C8 C10 179.26(16) . . . 3_666 ?
Si1 C3 C8 C10 -1.7(2) . . . 3_666 ?
C6 C7 C8 C3 1.3(2) . . . . ?
C7 C7 C8 C3 -178.34(18) 3_666 . . . ?
C6 C7 C8 C10 -179.74(15) . . . 3_666 ?
C7 C7 C8 C10 0.6(3) 3_666 . . 3_666 ?
C5 C6 C9 C10 -179.90(17) . . . . ?
C7 C6 C9 C10 -0.5(3) . . . . ?
C6 C9 C10 C8 0.2(3) . . . 3_666 ?
C20 C11 C12 C13 -140.42(19) . . . . ?
Si1 C11 C12 C13 44.4(2) . . . . ?
C20 C11 C12 C17 38.7(2) . . . . ?
Si1 C11 C12 C17 -136.47(15) . . . . ?
C17 C12 C13 C14 -1.9(3) . . . . ?
C11 C12 C13 C14 177.30(18) . . . . ?
C12 C13 C14 C15 -0.9(3) . . . . ?
C13 C14 C15 O18 -178.81(17) . . . . ?
C13 C14 C15 C16 2.6(3) . . . . ?
O18 C15 C16 C17 179.86(16) . . . . ?
C14 C15 C16 C17 -1.5(3) . . . . ?
C15 C16 C17 C12 -1.5(3) . . . . ?
C13 C12 C17 C16 3.1(3) . . . . ?
C11 C12 C17 C16 -176.12(16) . . . . ?
C16 C15 O18 C19 -171.12(17) . . . . ?
C14 C15 O18 C19 10.3(3) . . . . ?
C12 C11 C20 C21 -175.82(17) . . . . ?
Si1 C11 C20 C21 -1.1(3) . . . . ?
C11 C20 C21 C22 126.5(2) . . . . ?
C11 C20 C21 C26 -51.0(3) . . . . ?
C26 C21 C22 C23 5.3(3) . . . . ?
C20 C21 C22 C23 -172.43(17) . . . . ?
C21 C22 C23 C24 -1.2(3) . . . . ?
C22 C23 C24 O27 176.14(17) . . . . ?
C22 C23 C24 C25 -3.8(3) . . . . ?
O27 C24 C25 C26 -175.39(17) . . . . ?
C23 C24 C25 C26 4.5(3) . . . . ?
C24 C25 C26 C21 -0.3(3) . . . . ?
C22 C21 C26 C25 -4.5(3) . . . . ?
C20 C21 C26 C25 173.09(17) . . . . ?
C25 C24 O27 C28 174.48(18) . . . . ?
C23 C24 O27 C28 -5.4(3) . . . . ?
C4 C3 Si1 C1 -111.66(15) . . . . ?
C8 C3 Si1 C1 69.32(17) . . . . ?
C4 C3 Si1 C2 5.29(18) . . . . ?
C8 C3 Si1 C2 -173.73(15) . . . . ?
C4 C3 Si1 C11 127.54(14) . . . . ?
C8 C3 Si1 C11 -51.48(17) . . . . ?
